data_2222932
loop_
_publ_author_name
'Xia, Liang-You'
'Wang, Wen-Long'
'Wang, Shan-Heng'
'Huang, Yan-Lan'
'Shan, Shang'

_publ_section_title
;
 <i>N</i>'-[(<i>E</i>)-3-Indol-3-ylmethylene]isonicotinohydrazide
 monohydrate
;
_journal_coeditor_code XU2554
_journal_issue 8
_journal_name_full 'Acta Crystallographica Section E'
_journal_page_first o1900
_journal_paper_doi 10.1107/S1600536809027329
_journal_volume 65
_journal_year 2009
_chemical_formula_iupac 'C15 H12 N4 O, H2 O'
_chemical_formula_moiety 'C15 H12 N4 O, H2 O'
_chemical_formula_sum 'C15 H14 N4 O2'
_chemical_formula_weight 282.30
_chemical_name_systematic
;
<i>N</i>'-[(<i>E</i>)-3-Indol-3-ylmethylene]isonicotinohydrazide monohydrate
;
_space_group_IT_number 14
_symmetry_cell_setting monoclinic
_symmetry_space_group_name_Hall '-P 2ybc'
_symmetry_space_group_name_H-M 'P 1 21/c 1'
_atom_sites_solution_hydrogens geom
_atom_sites_solution_primary direct
_atom_sites_solution_secondary difmap
_audit_creation_method SHELXL-97
_cell_angle_alpha 90.00
_cell_angle_beta 104.062(12)
_cell_angle_gamma 90.00
_cell_formula_units_Z 4
_cell_length_a 7.1984(11)
_cell_length_b 25.327(4)
_cell_length_c 7.9811(16)
_cell_measurement_reflns_used 3236
_cell_measurement_temperature 294(2)
_cell_measurement_theta_max 25.0
_cell_measurement_theta_min 2.8
_cell_volume 1411.5(4)
_computing_cell_refinement 'PROCESS-AUTO (Rigaku, 1998)'
_computing_data_collection 'PROCESS-AUTO (Rigaku, 1998)'
_computing_data_reduction 'CrystalStructure (Rigaku/MSC, 2002)'
_computing_molecular_graphics 'ORTEP-3 for Windows (Farrugia, 1997)'
_computing_publication_material 'WinGX (Farrugia, 1999)'
_computing_structure_refinement 'SHELXL97 (Sheldrick, 2008)'
_computing_structure_solution 'SIR92 (Altomare <i>et al.</i>,  1993)'
_diffrn_ambient_temperature 294(2)
_diffrn_detector_area_resol_mean 10.0
_diffrn_measured_fraction_theta_full 0.983
_diffrn_measured_fraction_theta_max 0.983
_diffrn_measurement_device_type 'Rigaku R-AXIS RAPID IP'
_diffrn_measurement_method \w
_diffrn_radiation_monochromator graphite
_diffrn_radiation_source 'fine-focus sealed tube'
_diffrn_radiation_type MoK\a
_diffrn_radiation_wavelength 0.71073
_diffrn_reflns_av_R_equivalents 0.0476
_diffrn_reflns_av_sigmaI/netI 0.0532
_diffrn_reflns_limit_h_max 8
_diffrn_reflns_limit_h_min -8
_diffrn_reflns_limit_k_max 28
_diffrn_reflns_limit_k_min -30
_diffrn_reflns_limit_l_max 9
_diffrn_reflns_limit_l_min -9
_diffrn_reflns_number 9235
_diffrn_reflns_theta_full 25.19
_diffrn_reflns_theta_max 25.19
_diffrn_reflns_theta_min 2.75
_diffrn_standards_interval_count 0
_diffrn_standards_interval_time 0
_diffrn_standards_number 0
_exptl_absorpt_coefficient_mu 0.092
_exptl_absorpt_correction_type none
_exptl_crystal_colour colorless
_exptl_crystal_density_diffrn 1.328
_exptl_crystal_density_method 'not measured'
_exptl_crystal_description prism
_exptl_crystal_F_000 592
_exptl_crystal_size_max 0.40
_exptl_crystal_size_mid 0.32
_exptl_crystal_size_min 0.28
_refine_diff_density_max 0.175
_refine_diff_density_min -0.204
_refine_ls_extinction_coef 0.022(4)
_refine_ls_extinction_expression Fc^*^=kFc[1+0.001xFc^2^\l^3^/sin(2\q)]^-1/4^
_refine_ls_extinction_method 'SHELXL97 (Sheldrick, 2008)'
_refine_ls_goodness_of_fit_ref 1.074
_refine_ls_hydrogen_treatment constr
_refine_ls_matrix_type full
_refine_ls_number_parameters 191
_refine_ls_number_reflns 2504
_refine_ls_number_restraints 0
_refine_ls_restrained_S_all 1.074
_refine_ls_R_factor_all 0.0963
_refine_ls_R_factor_gt 0.0550
_refine_ls_shift/su_max 0.000
_refine_ls_shift/su_mean 0.000
_refine_ls_structure_factor_coef Fsqd
_refine_ls_weighting_details 'calc w=1/[\s^2^(Fo^2^)+(0.0753P)^2^] where P=(Fo^2^+2Fc^2^)/3'
_refine_ls_weighting_scheme calc
_refine_ls_wR_factor_gt 0.1400
_refine_ls_wR_factor_ref 0.1613
_reflns_number_gt 1575
_reflns_number_total 2504
_reflns_threshold_expression I>2\s(I)
_cod_data_source_file xu2554.cif
_cod_data_source_block I
_cod_original_sg_symbol_H-M 'P 21/c'
_cod_database_code 2222932
_cod_database_fobs_code 2222932

loop_
_symmetry_equiv_pos_as_xyz
'x, y, z'
'-x, y+1/2, -z+1/2'
'-x, -y, -z'
'x, -y-1/2, z-1/2'

loop_
_atom_site_type_symbol
_atom_site_label
_atom_site_fract_x
_atom_site_fract_y
_atom_site_fract_z
_atom_site_U_iso_or_equiv
_atom_site_adp_type
_atom_site_calc_flag
_atom_site_refinement_flags
_atom_site_occupancy
_atom_site_disorder_assembly
_atom_site_disorder_group
N N1 0.0721(3) 0.27145(8) 0.4661(3) 0.0532(6) Uani d . 1 . .
H H1N 0.0189 0.2388 0.4518 0.080 Uiso d R 1 . .
N N2 0.2051(3) 0.44265(8) 0.6709(3) 0.0557(6) Uani d . 1 . .
N N3 0.1479(3) 0.48641(8) 0.7552(3) 0.0567(6) Uani d . 1 . .
H H3N 0.0249 0.4904 0.7553 0.085 Uiso d R 1 . .
N N4 0.0958(3) 0.66448(8) 1.0414(3) 0.0585(6) Uani d . 1 . .
O O1 0.4458(3) 0.52331(7) 0.8055(3) 0.0778(7) Uani d . 1 . .
O O1W 0.2725(3) 0.51295(8) 0.3543(3) 0.0717(6) Uani d . 1 . .
H H1A 0.3680 0.5059 0.3000 0.108 Uiso d R 1 . .
H H2A 0.2989 0.4927 0.4490 0.108 Uiso d R 1 . .
C C1 0.0052(4) 0.31058(10) 0.5519(3) 0.0524(7) Uani d . 1 . .
H H1 -0.1042 0.3081 0.5940 0.063 Uiso calc R 1 . .
C C2 0.1222(4) 0.35481(10) 0.5685(3) 0.0485(7) Uani d . 1 . .
C C3 0.4346(4) 0.36807(10) 0.4582(3) 0.0520(7) Uani d . 1 . .
H H3 0.4625 0.4023 0.4989 0.062 Uiso calc R 1 . .
C C4 0.5486(4) 0.34271(11) 0.3671(4) 0.0603(8) Uani d . 1 . .
H H4 0.6518 0.3606 0.3429 0.072 Uiso calc R 1 . .
C C5 0.5118(4) 0.29032(12) 0.3099(4) 0.0630(8) Uani d . 1 . .
H H5 0.5931 0.2741 0.2511 0.076 Uiso calc R 1 . .
C C6 0.3582(4) 0.26257(10) 0.3389(3) 0.0546(7) Uani d . 1 . .
H H6 0.3348 0.2278 0.3019 0.066 Uiso calc R 1 . .
C C7 0.2390(4) 0.28874(9) 0.4262(3) 0.0469(6) Uani d . 1 . .
C C8 0.2756(3) 0.34103(9) 0.4881(3) 0.0444(6) Uani d . 1 . .
C C9 0.0874(4) 0.40330(10) 0.6509(3) 0.0511(7) Uani d . 1 . .
H H9 -0.0232 0.4063 0.6909 0.061 Uiso calc R 1 . .
C C10 0.2762(4) 0.52496(10) 0.8150(4) 0.0539(7) Uani d . 1 . .
C C11 0.2053(4) 0.57134(9) 0.8990(3) 0.0483(7) Uani d . 1 . .
C C12 0.0156(4) 0.58804(10) 0.8584(3) 0.0587(8) Uani d . 1 . .
H H12 -0.0785 0.5685 0.7835 0.070 Uiso calc R 1 . .
C C13 -0.0314(4) 0.63452(10) 0.9316(4) 0.0611(8) Uani d . 1 . .
H H13 -0.1585 0.6454 0.9026 0.073 Uiso calc R 1 . .
C C14 0.2765(4) 0.64680(11) 1.0837(4) 0.0629(8) Uani d . 1 . .
H H14 0.3666 0.6662 1.1632 0.076 Uiso calc R 1 . .
C C15 0.3374(4) 0.60145(10) 1.0164(4) 0.0590(8) Uani d . 1 . .
H H15 0.4652 0.5913 1.0493 0.071 Uiso calc R 1 . .

loop_
_atom_site_aniso_label
_atom_site_aniso_U_11
_atom_site_aniso_U_22
_atom_site_aniso_U_33
_atom_site_aniso_U_12
_atom_site_aniso_U_13
_atom_site_aniso_U_23
N1 0.0506(13) 0.0365(12) 0.0698(15) -0.0060(10) 0.0094(11) -0.0002(11)
N2 0.0574(14) 0.0399(13) 0.0711(15) 0.0061(11) 0.0184(12) -0.0088(11)
N3 0.0554(13) 0.0399(13) 0.0771(16) 0.0050(11) 0.0207(12) -0.0113(11)
N4 0.0716(16) 0.0416(13) 0.0618(14) 0.0087(12) 0.0153(12) -0.0015(11)
O1 0.0638(14) 0.0592(13) 0.1204(18) -0.0004(11) 0.0418(13) -0.0204(12)
O1W 0.0577(12) 0.0756(14) 0.0845(14) 0.0109(10) 0.0221(11) -0.0006(11)
C1 0.0469(15) 0.0442(15) 0.0663(17) 0.0017(13) 0.0139(13) 0.0062(13)
C2 0.0488(15) 0.0374(14) 0.0575(16) 0.0058(12) 0.0093(13) 0.0040(12)
C3 0.0542(16) 0.0382(14) 0.0616(17) -0.0011(13) 0.0099(14) 0.0032(12)
C4 0.0524(16) 0.0555(18) 0.0711(19) 0.0016(14) 0.0111(15) 0.0059(15)
C5 0.0606(18) 0.0628(18) 0.0662(19) 0.0130(16) 0.0165(15) -0.0018(15)
C6 0.0597(17) 0.0408(15) 0.0580(17) 0.0048(13) 0.0039(14) -0.0042(12)
C7 0.0464(15) 0.0369(14) 0.0524(15) 0.0020(12) 0.0021(12) -0.0006(12)
C8 0.0454(14) 0.0339(14) 0.0491(14) 0.0025(12) 0.0021(12) 0.0007(11)
C9 0.0558(16) 0.0411(15) 0.0587(16) 0.0054(13) 0.0185(13) 0.0041(12)
C10 0.0569(18) 0.0396(15) 0.0677(18) 0.0069(13) 0.0203(14) 0.0001(13)
C11 0.0552(16) 0.0371(14) 0.0564(16) 0.0041(12) 0.0206(13) 0.0036(12)
C12 0.0615(18) 0.0461(15) 0.0633(17) 0.0100(14) 0.0048(14) -0.0080(13)
C13 0.0632(18) 0.0543(17) 0.0625(18) 0.0154(15) 0.0088(15) -0.0032(14)
C14 0.0634(19) 0.0478(17) 0.076(2) -0.0035(15) 0.0131(16) -0.0070(14)
C15 0.0500(16) 0.0466(16) 0.081(2) 0.0017(13) 0.0165(15) -0.0072(14)

loop_
_atom_type_symbol
_atom_type_description
_atom_type_scat_dispersion_real
_atom_type_scat_dispersion_imag
_atom_type_scat_source
C C 0.0033 0.0016 'International Tables Vol C Tables 4.2.6.8 and 6.1.1.4'
H H 0.0000 0.0000 'International Tables Vol C Tables 4.2.6.8 and 6.1.1.4'
N N 0.0061 0.0033 'International Tables Vol C Tables 4.2.6.8 and 6.1.1.4'
O O 0.0106 0.0060 'International Tables Vol C Tables 4.2.6.8 and 6.1.1.4'

loop_
_geom_angle_atom_site_label_1
_geom_angle_atom_site_label_2
_geom_angle_atom_site_label_3
_geom_angle_site_symmetry_1
_geom_angle_site_symmetry_3
_geom_angle
_geom_angle_publ_flag
C1 N1 C7 . . 108.6(2) ?
C1 N1 H1N . . 122.6 ?
C7 N1 H1N . . 128.5 ?
C9 N2 N3 . . 114.0(2) ?
C10 N3 N2 . . 118.9(2) ?
C10 N3 H3N . . 120.8 ?
N2 N3 H3N . . 119.7 ?
C13 N4 C14 . . 116.3(2) ?
H1A O1W H2A . . 105.0 ?
N1 C1 C2 . . 110.9(2) ?
N1 C1 H1 . . 124.6 ?
C2 C1 H1 . . 124.6 ?
C1 C2 C9 . . 124.2(2) ?
C1 C2 C8 . . 105.9(2) ?
C9 C2 C8 . . 130.0(2) ?
C4 C3 C8 . . 118.4(2) ?
C4 C3 H3 . . 120.8 ?
C8 C3 H3 . . 120.8 ?
C3 C4 C5 . . 121.4(3) ?
C3 C4 H4 . . 119.3 ?
C5 C4 H4 . . 119.3 ?
C6 C5 C4 . . 121.5(3) ?
C6 C5 H5 . . 119.3 ?
C4 C5 H5 . . 119.3 ?
C5 C6 C7 . . 117.2(2) ?
C5 C6 H6 . . 121.4 ?
C7 C6 H6 . . 121.4 ?
N1 C7 C6 . . 129.5(2) ?
N1 C7 C8 . . 108.3(2) ?
C6 C7 C8 . . 122.2(2) ?
C3 C8 C7 . . 119.2(2) ?
C3 C8 C2 . . 134.4(2) ?
C7 C8 C2 . . 106.4(2) ?
N2 C9 C2 . . 122.1(2) ?
N2 C9 H9 . . 119.0 ?
C2 C9 H9 . . 119.0 ?
O1 C10 N3 . . 123.6(2) ?
O1 C10 C11 . . 119.9(2) ?
N3 C10 C11 . . 116.5(2) ?
C15 C11 C12 . . 117.6(2) ?
C15 C11 C10 . . 118.6(2) ?
C12 C11 C10 . . 123.7(2) ?
C11 C12 C13 . . 119.0(3) ?
C11 C12 H12 . . 120.5 ?
C13 C12 H12 . . 120.5 ?
N4 C13 C12 . . 123.9(3) ?
N4 C13 H13 . . 118.1 ?
C12 C13 H13 . . 118.1 ?
N4 C14 C15 . . 124.0(3) ?
N4 C14 H14 . . 118.0 ?
C15 C14 H14 . . 118.0 ?
C14 C15 C11 . . 119.2(3) ?
C14 C15 H15 . . 120.4 ?
C11 C15 H15 . . 120.4 ?

loop_
_geom_bond_atom_site_label_1
_geom_bond_atom_site_label_2
_geom_bond_site_symmetry_2
_geom_bond_distance
_geom_bond_publ_flag
N1 C1 . 1.358(3) ?
N1 C7 . 1.387(3) ?
N1 H1N . 0.9057 ?
N2 C9 . 1.293(3) ?
N2 N3 . 1.409(3) ?
N3 C10 . 1.349(3) ?
N3 H3N . 0.8916 ?
N4 C13 . 1.338(3) ?
N4 C14 . 1.339(3) ?
O1 C10 . 1.242(3) ?
O1W H1A . 0.9147 ?
O1W H2A . 0.8945 ?
C1 C2 . 1.388(3) ?
C1 H1 . 0.9300 ?
C2 C9 . 1.444(3) ?
C2 C8 . 1.449(3) ?
C3 C4 . 1.380(4) ?
C3 C8 . 1.403(3) ?
C3 H3 . 0.9300 ?
C4 C5 . 1.407(4) ?
C4 H4 . 0.9300 ?
C5 C6 . 1.376(4) ?
C5 H5 . 0.9300 ?
C6 C7 . 1.397(3) ?
C6 H6 . 0.9300 ?
C7 C8 . 1.416(3) ?
C9 H9 . 0.9300 ?
C10 C11 . 1.502(3) ?
C11 C15 . 1.389(3) ?
C11 C12 . 1.391(4) ?
C12 C13 . 1.392(3) ?
C12 H12 . 0.9300 ?
C13 H13 . 0.9300 ?
C14 C15 . 1.384(4) ?
C14 H14 . 0.9300 ?
C15 H15 . 0.9300 ?

loop_
_geom_hbond_atom_site_label_D
_geom_hbond_atom_site_label_H
_geom_hbond_atom_site_label_A
_geom_hbond_site_symmetry_A
_geom_hbond_distance_DH
_geom_hbond_distance_HA
_geom_hbond_distance_DA
_geom_hbond_angle_DHA
_geom_hbond_publ_flag
N1 H1N N4 2_546 0.91 2.06 2.961(3) 171 y
N3 H3N O1W 3_566 0.89 2.11 2.939(3) 155 y
O1W H1A O1 3_666 0.91 1.90 2.800(3) 168 y
O1W H2A N2 . 0.89 2.40 3.223(3) 152 y
C12 H12 O1W 3_566 0.93 2.58 3.466(3) 159 y

loop_
_cod_related_entry_id
_cod_related_entry_database
_cod_related_entry_code
1 ChemSpider 30655851
